data_4120162
loop_
_publ_author_name
'Johnathon D. Dooley'
'Suresh Reddy Chidipudi'
'Hon Wai Lam'

_publ_section_title
;
 Catalyst-Controlled Divergent C-H Functionalization of Unsymmetrical
 2-Aryl Cyclic 1,3-Dicarbonyl Compounds with Alkynes and Alkenes
;
_journal_name_full 'Journal of the American Chemical Society'
_journal_page_first 10829
_journal_page_last 10836
_journal_paper_doi 10.1021/ja404867k
_journal_volume 135
_journal_year 2013
_chemical_absolute_configuration ad
_chemical_formula_moiety 'C24 H19 N O4 S'
_chemical_formula_sum 'C24 H19 N O4 S'
_chemical_formula_weight 417.46
_chemical_name_systematic
;
 ?
;
_space_group_crystal_system monoclinic
_space_group_IT_number 4
_space_group_name_Hall 'P 2yb'
_space_group_name_H-M_alt 'P 1 21 1'
_symmetry_space_group_name_Hall 'P 2yb'
_symmetry_space_group_name_H-M 'P 1 21 1'
_atom_sites_solution_hydrogens geom
_atom_sites_solution_primary direct
_atom_sites_solution_secondary difmap
_audit_creation_method SHELXL-2012
_cell_angle_alpha 90
_cell_angle_beta 97.592(2)
_cell_angle_gamma 90
_cell_formula_units_Z 4
_cell_length_a 7.67232(18)
_cell_length_b 11.2894(3)
_cell_length_c 22.5206(5)
_cell_measurement_reflns_used 14104
_cell_measurement_temperature 120(2)
_cell_measurement_theta_max 76.0937
_cell_measurement_theta_min 3.9124
_cell_volume 1933.54(8)
_computing_cell_refinement 'CrysAlisPro (Agilent Technologies, 2011)'
_computing_data_collection 'CrysAlisPro (Agilent Technologies, 2011)'
_computing_data_reduction 'CrysAlisPro (Agilent Technologies, 2011)'
_computing_molecular_graphics 'ORTEP3 for Windows (Farrugia, 1997)'
_computing_publication_material 'SHELXTL (Sheldrick, 2008) and local programs'
_computing_structure_refinement 'SHELXTL (Sheldrick, 2008)'
_computing_structure_solution 'SHELXTL (Sheldrick, 2008)'
_diffrn_ambient_temperature 120(2)
_diffrn_detector_area_resol_mean 10.3147
_diffrn_measured_fraction_theta_full 0.999
_diffrn_measured_fraction_theta_max 0.991
_diffrn_measurement_device_type 'Agilent Technologies SuperNova'
_diffrn_measurement_method '\w scans'
_diffrn_radiation_type CuK\a
_diffrn_radiation_wavelength 1.54184
_diffrn_reflns_av_R_equivalents 0.0480
_diffrn_reflns_av_unetI/netI 0.0364
_diffrn_reflns_Laue_measured_fraction_full 0.999
_diffrn_reflns_Laue_measured_fraction_max 0.991
_diffrn_reflns_limit_h_max 8
_diffrn_reflns_limit_h_min -9
_diffrn_reflns_limit_k_max 14
_diffrn_reflns_limit_k_min -14
_diffrn_reflns_limit_l_max 28
_diffrn_reflns_limit_l_min -28
_diffrn_reflns_number 32355
_diffrn_reflns_point_group_measured_fraction_full 1.000
_diffrn_reflns_point_group_measured_fraction_max 0.986
_diffrn_reflns_theta_full 67.684
_diffrn_reflns_theta_max 76.287
_diffrn_reflns_theta_min 3.961
_exptl_absorpt_coefficient_mu 1.764
_exptl_absorpt_correction_T_max 0.964
_exptl_absorpt_correction_T_min 0.876
_exptl_absorpt_correction_type gaussian
_exptl_absorpt_process_details
;
CrysAlisPro, Agilent Technologies,
Version 1.171.36.21 (release 14-08-2012 CrysAlis171 .NET)
(compiled Sep 14 2012,17:21:16)
numerical absorption correction based on gaussian integration over
   a multifaceted crystal model
;
_exptl_crystal_colour colourless
_exptl_crystal_density_diffrn 1.434
_exptl_crystal_description rod
_exptl_crystal_F_000 872
_exptl_crystal_size_max 0.265
_exptl_crystal_size_mid 0.057
_exptl_crystal_size_min 0.051
_refine_diff_density_max 0.759
_refine_diff_density_min -0.437
_refine_diff_density_rms 0.055
_refine_ls_abs_structure_details
;
 Flack x determined using 3325 quotients [(I+)-(I-)]/[(I+)+(I-)]
 (Parsons and Flack (2004), Acta Cryst. A60, s61).
;
_refine_ls_abs_structure_Flack 0.026(17)
_refine_ls_extinction_method none
_refine_ls_goodness_of_fit_ref 1.035
_refine_ls_hydrogen_treatment constr
_refine_ls_matrix_type full
_refine_ls_number_parameters 589
_refine_ls_number_reflns 8000
_refine_ls_number_restraints 4
_refine_ls_restrained_S_all 1.035
_refine_ls_R_factor_all 0.0591
_refine_ls_R_factor_gt 0.0566
_refine_ls_shift/su_max 0.000
_refine_ls_shift/su_mean 0.000
_refine_ls_structure_factor_coef Fsqd
_refine_ls_weighting_details
;
 w=1/[\s^2^(Fo^2^)+(0.0670P)^2^+1.8134P]
 where P=(Fo^2^+2Fc^2^)/3
;
_refine_ls_weighting_scheme calc
_refine_ls_wR_factor_gt 0.1428
_refine_ls_wR_factor_ref 0.1447
_reflns_Friedel_coverage 0.892
_reflns_Friedel_fraction_full 1.000
_reflns_Friedel_fraction_max 0.982
_reflns_number_gt 7584
_reflns_number_total 8000
_reflns_threshold_expression 'I > 2\s(I)'
_cod_data_source_file ja404867k_si_007.cif
_cod_data_source_block hl2033
_cod_original_cell_volume 1933.53(7)
_cod_database_code 4120162
_shelx_space_group_comment
;
The symmetry employed for this shelxl refinement is uniquely defined
by the following loop, which should always be used as a source of
symmetry information in preference to the above space-group names.
They are only intended as comments.
;
_shelx_estimated_absorpt_t_min 0.652
_shelx_estimated_absorpt_t_max 0.915
_shelxl_version_number 2012-6

loop_
_space_group_symop_operation_xyz
'x, y, z'
'-x, y+1/2, -z'

loop_
_atom_site_label
_atom_site_type_symbol
_atom_site_fract_x
_atom_site_fract_y
_atom_site_fract_z
_atom_site_U_iso_or_equiv
_atom_site_adp_type
_atom_site_occupancy
_atom_site_site_symmetry_multiplicity
_atom_site_calc_flag
_atom_site_refinement_flags_posn
_atom_site_refinement_flags_adp
_atom_site_refinement_flags_occupancy
_atom_site_disorder_assembly
_atom_site_disorder_group
S1 S 0.2304(2) 0.17911(12) 0.89309(6) 0.0465(3) Uani 1 1 d D . . . .
O1 O 0.1190(5) -0.0702(3) 0.81555(14) 0.0359(7) Uani 1 1 d . . . . .
O2 O 0.3445(5) -0.2739(3) 0.65694(15) 0.0376(8) Uani 1 1 d . . . . .
O3 O 0.0731(8) 0.2459(5) 0.8816(3) 0.0805(16) Uani 1 1 d . . . . .
O4 O 0.3896(8) 0.2380(5) 0.9139(3) 0.0859(18) Uani 1 1 d . . . . .
N1 N 0.3313(5) -0.3652(3) 0.74562(16) 0.0288(8) Uani 1 1 d . . . . .
C1 C 0.1280(10) 0.0461(5) 0.7915(3) 0.0508(14) Uani 1 1 d . . . . .
H1 H 0.0182 0.0888 0.7984 0.061 Uiso 1 1 calc R U . . .
C2 C 0.1365(8) 0.0470(5) 0.7242(2) 0.0427(12) Uani 1 1 d . . . . .
C3 C 0.0917(10) 0.1511(5) 0.6926(3) 0.0577(17) Uani 1 1 d . . . . .
H3 H 0.0579 0.2194 0.7129 0.069 Uiso 1 1 calc R U . . .
C4 C 0.0967(9) 0.1543(6) 0.6312(3) 0.0561(16) Uani 1 1 d . . . . .
H4 H 0.0700 0.2257 0.6095 0.067 Uiso 1 1 calc R U . . .
C5 C 0.1401(7) 0.0548(5) 0.6020(2) 0.0423(12) Uani 1 1 d . . . . .
H5 H 0.1408 0.0572 0.5598 0.051 Uiso 1 1 calc R U . . .
C6 C 0.1836(6) -0.0504(5) 0.6329(2) 0.0337(10) Uani 1 1 d . . . . .
H6 H 0.2111 -0.1193 0.6118 0.040 Uiso 1 1 calc R U . . .
C7 C 0.1865(6) -0.0543(4) 0.6952(2) 0.0297(9) Uani 1 1 d . . . . .
C8 C 0.2311(5) -0.1611(4) 0.73223(19) 0.0277(9) Uani 1 1 d . . . . .
C9 C 0.3055(6) -0.2674(4) 0.70802(19) 0.0287(9) Uani 1 1 d . . . . .
C10 C 0.3973(7) -0.4726(4) 0.7202(2) 0.0367(10) Uani 1 1 d . . . . .
H10A H 0.3181 -0.5387 0.7254 0.055 Uiso 1 1 calc R U . . .
H10B H 0.5151 -0.4906 0.7407 0.055 Uiso 1 1 calc R U . . .
H10C H 0.4030 -0.4605 0.6774 0.055 Uiso 1 1 calc R U . . .
C11 C 0.2954(6) -0.3657(4) 0.80461(19) 0.0290(9) Uani 1 1 d . . . . .
C12 C 0.3246(6) -0.4667(4) 0.8411(2) 0.0336(10) Uani 1 1 d . . . . .
H12 H 0.3697 -0.5371 0.8257 0.040 Uiso 1 1 calc R U . . .
C13 C 0.2875(7) -0.4633(4) 0.8991(2) 0.0376(10) Uani 1 1 d . . . . .
H13 H 0.3059 -0.5323 0.9233 0.045 Uiso 1 1 calc R U . . .
C14 C 0.2238(7) -0.3611(5) 0.9232(2) 0.0359(10) Uani 1 1 d . . . . .
H14 H 0.2005 -0.3601 0.9636 0.043 Uiso 1 1 calc R U . . .
C15 C 0.1946(6) -0.2611(4) 0.8880(2) 0.0311(9) Uani 1 1 d . . . . .
H15 H 0.1511 -0.1910 0.9042 0.037 Uiso 1 1 calc R U . . .
C16 C 0.2290(5) -0.2627(4) 0.82828(19) 0.0265(8) Uani 1 1 d . . . . .
C17 C 0.1974(6) -0.1619(4) 0.79002(19) 0.0282(8) Uani 1 1 d . . . . .
C18 C 0.2772(9) 0.1101(6) 0.8245(3) 0.0545(15) Uani 1 1 d D . . . .
H18A H 0.3161 0.1721 0.7980 0.065 Uiso 1 1 calc R U . . .
H18B H 0.3760 0.0540 0.8342 0.065 Uiso 1 1 calc R U . . .
C19 C 0.2000(8) 0.0629(5) 0.9428(2) 0.0450(12) Uani 1 1 d . . . . .
C20 C 0.3429(11) 0.0094(6) 0.9737(3) 0.066(2) Uani 1 1 d . . . . .
H20 H 0.4582 0.0317 0.9672 0.080 Uiso 1 1 calc R U . . .
C21 C 0.3175(14) -0.0800(7) 1.0157(4) 0.087(3) Uani 1 1 d . . . . .
H21 H 0.4156 -0.1181 1.0379 0.105 Uiso 1 1 calc R U . . .
C22 C 0.1490(16) -0.1112(7) 1.0239(3) 0.085(3) Uani 1 1 d . . . . .
H22 H 0.1308 -0.1701 1.0526 0.102 Uiso 1 1 calc R U . . .
C23 C 0.0089(13) -0.0585(7) 0.9915(4) 0.073(2) Uani 1 1 d . . . . .
H23 H -0.1065 -0.0827 0.9970 0.087 Uiso 1 1 calc R U . . .
C24 C 0.0303(10) 0.0290(6) 0.9510(3) 0.0575(16) Uani 1 1 d . . . . .
H24 H -0.0689 0.0660 0.9288 0.069 Uiso 1 1 calc R U . . .
O51 O 0.7828(6) 0.8376(3) 0.66219(15) 0.0444(9) Uani 1 1 d . . . . .
O52 O 0.6277(5) 0.9522(3) 0.85176(18) 0.0458(9) Uani 1 1 d . . . . .
N51 N 0.7195(5) 0.7649(4) 0.83662(17) 0.0305(8) Uani 1 1 d . . . . .
S51 S 0.612(2) 0.8126(16) 0.5233(8) 0.037(3) Uani 0.510(8) 1 d D . P A 1
O53 O 0.684(2) 0.8893(17) 0.4812(7) 0.050(4) Uani 0.510(8) 1 d . . P A 1
O54 O 0.4357(9) 0.7920(7) 0.5246(3) 0.0316(18) Uani 0.510(8) 1 d . . P A 1
C51 C 0.6300(14) 0.9269(7) 0.6347(4) 0.0258(18) Uani 0.510(8) 1 d . . P A 1
H51 H 0.5096 0.8935 0.6355 0.031 Uiso 0.510(8) 1 calc R U P A 1
C68 C 0.6744(11) 0.9438(8) 0.5713(4) 0.0283(19) Uani 0.510(8) 1 d D . P A 1
H68A H 0.8023 0.9580 0.5729 0.034 Uiso 0.510(8) 1 calc R U P A 1
H68B H 0.6120 1.0145 0.5533 0.034 Uiso 0.510(8) 1 calc R U P A 1
S51' S 0.602(2) 0.8213(15) 0.5148(8) 0.0311(19) Uani 0.490(8) 1 d D . P A 2
O53' O 0.6462(19) 0.8725(16) 0.4632(7) 0.034(3) Uani 0.490(8) 1 d . . P A 2
O54' O 0.4348(10) 0.7513(9) 0.4977(4) 0.042(2) Uani 0.490(8) 1 d . . P A 2
C51' C 0.7266(15) 0.9277(8) 0.6249(4) 0.030(2) Uani 0.490(8) 1 d . . P A 2
H51' H 0.8182 0.9550 0.6003 0.036 Uiso 0.490(8) 1 calc R U P A 2
C68' C 0.5631(12) 0.8796(9) 0.5871(4) 0.031(2) Uani 0.490(8) 1 d D . P A 2
H68C H 0.4747 0.9437 0.5805 0.037 Uiso 0.490(8) 1 calc R U P A 2
H68D H 0.5127 0.8158 0.6097 0.037 Uiso 0.490(8) 1 calc R U P A 2
C52 C 0.6561(9) 1.0367(5) 0.6666(3) 0.0564(17) Uani 1 1 d . . . . .
C53 C 0.6251(10) 1.1472(5) 0.6397(4) 0.067(2) Uani 1 1 d . . . A .
H53 H 0.6155 1.1542 0.5973 0.080 Uiso 1 1 calc R U . . .
C54 C 0.6082(8) 1.2464(5) 0.6740(4) 0.064(2) Uani 1 1 d . . . . .
H54 H 0.5855 1.3213 0.6554 0.077 Uiso 1 1 calc R U . A .
C55 C 0.6244(8) 1.2365(5) 0.7352(4) 0.0606(19) Uani 1 1 d . . . A .
H55 H 0.6142 1.3053 0.7588 0.073 Uiso 1 1 calc R U . . .
C56 C 0.6553(7) 1.1277(5) 0.7632(3) 0.0480(14) Uani 1 1 d . . . . .
H56 H 0.6670 1.1224 0.8056 0.058 Uiso 1 1 calc R U . A .
C57 C 0.6691(6) 1.0255(4) 0.7288(3) 0.0384(11) Uani 1 1 d . . . A .
C58 C 0.7005(6) 0.9058(4) 0.7549(2) 0.0326(10) Uani 1 1 d . . . . .
C59 C 0.6797(6) 0.8784(4) 0.8164(2) 0.0340(10) Uani 1 1 d . . . A .
C60 C 0.6955(7) 0.7363(5) 0.8992(2) 0.0407(11) Uani 1 1 d . . . . .
H60A H 0.6125 0.6704 0.8994 0.061 Uiso 1 1 calc R U . . .
H60B H 0.6493 0.8058 0.9179 0.061 Uiso 1 1 calc R U . . .
H60C H 0.8089 0.7137 0.9216 0.061 Uiso 1 1 calc R U . . .
C61 C 0.7844(5) 0.6774(4) 0.80206(19) 0.0281(8) Uani 1 1 d . . . A .
C62 C 0.8288(6) 0.5646(4) 0.8250(2) 0.0334(10) Uani 1 1 d . . . . .
H62 H 0.8148 0.5462 0.8652 0.040 Uiso 1 1 calc R U . . .
C63 C 0.8926(7) 0.4805(4) 0.7894(2) 0.0371(10) Uani 1 1 d . . . . .
H63 H 0.9238 0.4045 0.8055 0.045 Uiso 1 1 calc R U . . .
C64 C 0.9123(6) 0.5055(4) 0.7295(2) 0.0360(10) Uani 1 1 d . . . . .
H64 H 0.9550 0.4463 0.7052 0.043 Uiso 1 1 calc R U . . .
C65 C 0.8698(6) 0.6152(4) 0.7064(2) 0.0296(9) Uani 1 1 d . . . A .
H65 H 0.8835 0.6321 0.6659 0.036 Uiso 1 1 calc R U . . .
C66 C 0.8057(5) 0.7034(4) 0.74235(19) 0.0267(9) Uani 1 1 d . . . . .
C67 C 0.7590(6) 0.8185(4) 0.71935(19) 0.0303(9) Uani 1 1 d . . . A .
C69 C 0.7539(6) 0.6993(5) 0.53872(19) 0.0319(10) Uani 1 1 d . . . . .
C70 C 0.6890(7) 0.5883(5) 0.5512(2) 0.0385(11) Uani 1 1 d . . . A .
H70 H 0.5665 0.5767 0.5514 0.046 Uiso 1 1 calc R U . . .
C71 C 0.8056(8) 0.4947(5) 0.5631(2) 0.0430(12) Uani 1 1 d . . . . .
H71 H 0.7627 0.4181 0.5709 0.052 Uiso 1 1 calc R U . A .
C72 C 0.9856(8) 0.5130(5) 0.5638(2) 0.0413(11) Uani 1 1 d . . . A .
H72 H 1.0650 0.4487 0.5723 0.050 Uiso 1 1 calc R U . . .
C73 C 1.0498(6) 0.6243(5) 0.5521(2) 0.0364(10) Uani 1 1 d . . . . .
H73 H 1.1727 0.6363 0.5531 0.044 Uiso 1 1 calc R U . A .
C74 C 0.9337(6) 0.7183(4) 0.5388(2) 0.0325(9) Uani 1 1 d . . . A .
H74 H 0.9763 0.7944 0.5299 0.039 Uiso 1 1 calc R U . . .

loop_
_atom_site_aniso_label
_atom_site_aniso_U_11
_atom_site_aniso_U_22
_atom_site_aniso_U_33
_atom_site_aniso_U_23
_atom_site_aniso_U_13
_atom_site_aniso_U_12
S1 0.0643(9) 0.0314(6) 0.0432(7) -0.0044(5) 0.0056(6) -0.0016(6)
O1 0.049(2) 0.0299(16) 0.0295(15) 0.0040(13) 0.0081(14) 0.0076(15)
O2 0.049(2) 0.0375(18) 0.0279(16) -0.0024(14) 0.0100(14) -0.0070(15)
O3 0.083(4) 0.063(3) 0.097(4) 0.020(3) 0.016(3) 0.027(3)
O4 0.083(4) 0.051(3) 0.118(5) 0.014(3) -0.005(3) -0.018(3)
N1 0.0276(18) 0.0294(18) 0.0292(17) -0.0005(15) 0.0027(14) -0.0029(14)
C1 0.081(4) 0.032(3) 0.039(3) 0.003(2) 0.009(3) 0.005(3)
C2 0.056(3) 0.035(3) 0.036(3) 0.007(2) 0.003(2) 0.005(2)
C3 0.086(5) 0.041(3) 0.046(3) 0.014(2) 0.006(3) 0.016(3)
C4 0.063(4) 0.053(4) 0.051(3) 0.026(3) 0.002(3) 0.009(3)
C5 0.035(3) 0.057(3) 0.034(2) 0.017(2) 0.003(2) 0.002(2)
C6 0.021(2) 0.050(3) 0.029(2) 0.007(2) 0.0023(16) -0.0029(19)
C7 0.023(2) 0.034(2) 0.031(2) 0.0047(18) -0.0005(16) -0.0017(17)
C8 0.0247(19) 0.030(2) 0.0269(19) -0.0002(17) -0.0014(15) -0.0033(17)
C9 0.0250(19) 0.033(2) 0.027(2) -0.0008(18) 0.0001(16) -0.0048(17)
C10 0.039(2) 0.033(2) 0.039(2) -0.0050(19) 0.007(2) 0.001(2)
C11 0.028(2) 0.030(2) 0.028(2) 0.0019(17) 0.0022(16) -0.0011(17)
C12 0.035(2) 0.029(2) 0.036(2) 0.0031(18) 0.0001(19) -0.0001(18)
C13 0.044(3) 0.032(2) 0.035(2) 0.0084(19) -0.001(2) -0.003(2)
C14 0.042(3) 0.040(2) 0.026(2) 0.0037(19) 0.0046(18) -0.005(2)
C15 0.033(2) 0.034(2) 0.026(2) -0.0014(18) 0.0040(17) -0.0048(19)
C16 0.0220(19) 0.029(2) 0.028(2) 0.0010(17) -0.0001(15) -0.0014(17)
C17 0.028(2) 0.028(2) 0.0279(19) -0.0008(17) 0.0007(16) -0.0016(17)
C18 0.052(4) 0.052(4) 0.060(4) 0.011(3) 0.012(3) 0.003(3)
C19 0.063(3) 0.038(3) 0.032(2) -0.010(2) 0.001(2) -0.004(3)
C20 0.074(4) 0.048(4) 0.069(4) 0.006(3) -0.022(4) -0.022(3)
C21 0.134(8) 0.053(4) 0.058(4) 0.009(3) -0.049(5) -0.015(5)
C22 0.168(10) 0.058(4) 0.031(3) -0.018(3) 0.020(4) -0.043(6)
C23 0.107(6) 0.057(4) 0.064(4) -0.017(4) 0.049(4) -0.010(4)
C24 0.068(4) 0.049(3) 0.062(4) -0.009(3) 0.032(3) 0.005(3)
O51 0.072(3) 0.0312(18) 0.0277(16) 0.0024(14) -0.0027(16) -0.0099(18)
O52 0.047(2) 0.041(2) 0.048(2) -0.0116(17) 0.0022(16) 0.0105(17)
N51 0.0282(18) 0.033(2) 0.0297(18) -0.0056(15) 0.0026(14) -0.0017(15)
S51 0.025(3) 0.067(5) 0.016(4) 0.011(2) -0.002(2) 0.006(3)
O53 0.040(8) 0.054(8) 0.057(10) 0.024(7) 0.007(6) -0.008(5)
O54 0.030(4) 0.038(4) 0.026(4) -0.003(3) 0.002(3) -0.002(3)
C51 0.023(5) 0.021(4) 0.034(5) 0.004(3) 0.004(4) 0.006(3)
C68 0.028(4) 0.025(4) 0.031(4) 0.008(3) 0.003(3) 0.004(3)
S51' 0.031(3) 0.045(3) 0.016(4) 0.004(3) -0.002(3) 0.0111(18)
O53' 0.018(5) 0.044(6) 0.040(7) 0.005(5) 0.001(4) 0.000(4)
O54' 0.025(4) 0.059(6) 0.039(5) 0.001(4) -0.004(3) 0.000(4)
C51' 0.025(5) 0.029(5) 0.038(5) 0.005(4) 0.010(4) 0.005(4)
C68' 0.025(4) 0.039(5) 0.029(4) 0.005(4) 0.002(3) -0.002(4)
C52 0.075(4) 0.025(2) 0.060(4) 0.004(2) -0.026(3) -0.008(3)
C53 0.074(4) 0.032(3) 0.083(5) 0.019(3) -0.031(4) -0.011(3)
C54 0.046(3) 0.025(3) 0.119(7) 0.018(3) 0.003(3) -0.001(2)
C55 0.041(3) 0.026(3) 0.118(6) 0.005(3) 0.025(3) 0.005(2)
C56 0.028(2) 0.030(2) 0.087(4) -0.004(3) 0.011(3) 0.0003(19)
C57 0.028(2) 0.027(2) 0.056(3) 0.001(2) -0.008(2) -0.0038(18)
C58 0.030(2) 0.025(2) 0.041(2) -0.0028(18) -0.0062(18) -0.0027(17)
C59 0.028(2) 0.036(2) 0.036(2) -0.0075(19) -0.0030(18) 0.0015(19)
C60 0.042(3) 0.054(3) 0.026(2) -0.004(2) 0.0055(19) -0.003(2)
C61 0.0249(19) 0.030(2) 0.029(2) -0.0044(18) 0.0014(16) -0.0030(18)
C62 0.033(2) 0.035(2) 0.031(2) 0.0065(18) -0.0017(18) -0.0015(19)
C63 0.039(3) 0.027(2) 0.042(3) 0.0043(19) -0.005(2) 0.0021(19)
C64 0.031(2) 0.035(2) 0.041(2) -0.005(2) -0.0006(19) 0.0046(19)
C65 0.027(2) 0.034(2) 0.028(2) -0.0041(18) 0.0028(16) 0.0005(18)
C66 0.0232(19) 0.028(2) 0.027(2) -0.0034(16) -0.0015(15) -0.0011(16)
C67 0.032(2) 0.029(2) 0.0284(19) -0.0001(19) -0.0023(16) -0.0058(19)
C69 0.029(2) 0.044(3) 0.0220(19) -0.0028(18) 0.0030(16) -0.0011(19)
C70 0.036(2) 0.050(3) 0.030(2) -0.003(2) 0.0048(19) -0.011(2)
C71 0.057(3) 0.042(3) 0.031(2) -0.003(2) 0.008(2) -0.009(2)
C72 0.051(3) 0.039(3) 0.034(2) -0.006(2) 0.008(2) 0.008(2)
C73 0.031(2) 0.046(3) 0.032(2) -0.007(2) 0.0027(18) 0.006(2)
C74 0.032(2) 0.038(2) 0.028(2) -0.0042(18) 0.0046(17) -0.0042(19)

loop_
_atom_type_symbol
_atom_type_description
_atom_type_scat_dispersion_real
_atom_type_scat_dispersion_imag
_atom_type_scat_source
C C 0.0181 0.0091 'International Tables Vol C Tables 4.2.6.8 and 6.1.1.4'
H H 0.0000 0.0000 'International Tables Vol C Tables 4.2.6.8 and 6.1.1.4'
N N 0.0311 0.0180 'International Tables Vol C Tables 4.2.6.8 and 6.1.1.4'
O O 0.0492 0.0322 'International Tables Vol C Tables 4.2.6.8 and 6.1.1.4'
S S 0.3331 0.5567 'International Tables Vol C Tables 4.2.6.8 and 6.1.1.4'

loop_
_geom_angle_atom_site_label_1
_geom_angle_atom_site_label_2
_geom_angle_atom_site_label_3
_geom_angle
O3 S1 O4 119.2(4)
O3 S1 C18 109.5(4)
O3 S1 C19 109.3(3)
O4 S1 C18 103.0(4)
O4 S1 C19 108.7(3)
C18 S1 C19 106.3(3)
C1 O1 C17 119.5(4)
C9 N1 C10 116.7(4)
C9 N1 C11 123.7(4)
C10 N1 C11 119.6(4)
O1 C1 H1 107.4
O1 C1 C2 113.3(4)
O1 C1 C18 109.5(5)
H1 C1 C2 107.4
H1 C1 C18 107.4
C2 C1 C18 111.5(5)
C1 C2 C3 118.3(5)
C1 C2 C7 120.6(5)
C3 C2 C7 121.1(5)
C2 C3 H3 120.2
C2 C3 C4 119.6(6)
H3 C3 C4 120.2
C3 C4 H4 120.1
C3 C4 C5 119.9(5)
H4 C4 C5 120.1
C4 C5 H5 119.4
C4 C5 C6 121.2(5)
H5 C5 C6 119.4
C5 C6 H6 120.1
C5 C6 C7 119.9(5)
H6 C6 C7 120.1
C2 C7 C6 118.2(4)
C2 C7 C8 117.5(4)
C6 C7 C8 124.2(4)
C7 C8 C9 122.0(4)
C7 C8 C17 119.0(4)
C9 C8 C17 118.9(4)
O2 C9 N1 119.4(4)
O2 C9 C8 123.5(4)
N1 C9 C8 117.1(4)
N1 C10 H10A 109.5
N1 C10 H10B 109.5
N1 C10 H10C 109.5
H10A C10 H10B 109.5
H10A C10 H10C 109.5
H10B C10 H10C 109.5
N1 C11 C12 121.7(4)
N1 C11 C16 119.1(4)
C12 C11 C16 119.2(4)
C11 C12 H12 120.1
C11 C12 C13 119.7(5)
H12 C12 C13 120.1
C12 C13 H13 119.3
C12 C13 C14 121.5(4)
H13 C13 C14 119.3
C13 C14 H14 120.3
C13 C14 C15 119.5(4)
H14 C14 C15 120.3
C14 C15 H15 119.9
C14 C15 C16 120.2(4)
H15 C15 C16 119.9
C11 C16 C15 119.9(4)
C11 C16 C17 118.2(4)
C15 C16 C17 122.0(4)
O1 C17 C8 123.3(4)
O1 C17 C16 113.6(4)
C8 C17 C16 123.0(4)
S1 C18 C1 114.5(5)
S1 C18 H18A 108.6
S1 C18 H18B 108.6
C1 C18 H18A 108.6
C1 C18 H18B 108.6
H18A C18 H18B 107.6
S1 C19 C20 119.4(5)
S1 C19 C24 119.6(5)
C20 C19 C24 121.0(6)
C19 C20 H20 120.4
C19 C20 C21 119.1(8)
H20 C20 C21 120.4
C20 C21 H21 120.4
C20 C21 C22 119.2(8)
H21 C21 C22 120.4
C21 C22 H22 119.8
C21 C22 C23 120.5(7)
H22 C22 C23 119.8
C22 C23 H23 119.4
C22 C23 C24 121.3(8)
H23 C23 C24 119.4
C19 C24 C23 118.9(8)
C19 C24 H24 120.6
C23 C24 H24 120.6
C51 O51 C67 106.5(5)
C51' O51 C67 130.0(6)
C59 N51 C60 117.8(4)
C59 N51 C61 123.7(4)
C60 N51 C61 118.5(4)
O53 S51 O54 125.4(16)
O53 S51 C68 79.2(11)
O53 S51 C69 107.0(13)
O54 S51 C68 107.6(9)
O54 S51 C69 118.6(13)
C68 S51 C69 112.0(10)
O51 C51 H51 112.7
O51 C51 C68 101.4(7)
O51 C51 C52 107.7(6)
H51 C51 C68 112.7
H51 C51 C52 112.7
C68 C51 C52 109.1(7)
S51 C68 C51 111.8(9)
S51 C68 H68A 109.2
S51 C68 H68B 109.2
C51 C68 H68A 109.2
C51 C68 H68B 109.2
H68A C68 H68B 107.9
O53' S51' O54' 107.5(13)
O53' S51' C68' 133.7(13)
O53' S51' C69 110.0(12)
O54' S51' C68' 100.6(11)
O54' S51' C69 99.6(10)
C68' S51' C69 100.4(10)
O51 C51' H51' 112.7
O51 C51' C68' 104.5(8)
O51 C51' C52 107.7(7)
H51' C51' C68' 112.7
H51' C51' C52 112.7
C68' C51' C52 105.8(8)
S51' C68' C51' 114.3(9)
S51' C68' H68C 108.7
S51' C68' H68D 108.7
C51' C68' H68C 108.7
C51' C68' H68D 108.7
H68C C68' H68D 107.6
C51 C52 C53 123.5(6)
C51 C52 C57 114.2(6)
C51' C52 C53 117.5(7)
C51' C52 C57 120.5(5)
C53 C52 C57 120.2(6)
C52 C53 H53 119.8
C52 C53 C54 120.5(7)
H53 C53 C54 119.8
C53 C54 H54 120.1
C53 C54 C55 119.7(6)
H54 C54 C55 120.1
C54 C55 H55 119.5
C54 C55 C56 121.0(6)
H55 C55 C56 119.5
C55 C56 H56 120.0
C55 C56 C57 120.0(7)
H56 C56 C57 120.0
C52 C57 C56 118.6(5)
C52 C57 C58 117.9(5)
C56 C57 C58 123.5(5)
C57 C58 C59 122.8(4)
C57 C58 C67 117.9(5)
C59 C58 C67 119.2(4)
O52 C59 N51 118.8(5)
O52 C59 C58 123.4(5)
N51 C59 C58 117.8(4)
N51 C60 H60A 109.5
N51 C60 H60B 109.5
N51 C60 H60C 109.5
H60A C60 H60B 109.5
H60A C60 H60C 109.5
H60B C60 H60C 109.5
N51 C61 C62 121.9(4)
N51 C61 C66 118.9(4)
C62 C61 C66 119.3(4)
C61 C62 H62 119.9
C61 C62 C63 120.1(4)
H62 C62 C63 119.9
C62 C63 H63 119.6
C62 C63 C64 120.8(4)
H63 C63 C64 119.6
C63 C64 H64 120.0
C63 C64 C65 119.9(5)
H64 C64 C65 120.0
C64 C65 H65 119.9
C64 C65 C66 120.2(4)
H65 C65 C66 119.9
C61 C66 C65 119.6(4)
C61 C66 C67 118.8(4)
C65 C66 C67 121.6(4)
O51 C67 C58 122.5(4)
O51 C67 C66 115.8(4)
C58 C67 C66 121.6(4)
S51 C69 C70 119.0(7)
S51 C69 C74 119.7(8)
S51' C69 C70 120.2(7)
S51' C69 C74 118.3(7)
C70 C69 C74 121.3(5)
C69 C70 H70 120.5
C69 C70 C71 119.1(5)
H70 C70 C71 120.5
C70 C71 H71 120.0
C70 C71 C72 120.1(5)
H71 C71 C72 120.0
C71 C72 H72 119.7
C71 C72 C73 120.5(5)
H72 C72 C73 119.7
C72 C73 H73 120.1
C72 C73 C74 119.9(5)
H73 C73 C74 120.1
C69 C74 C73 119.1(5)
C69 C74 H74 120.4
C73 C74 H74 120.4

loop_
_geom_bond_atom_site_label_1
_geom_bond_atom_site_label_2
_geom_bond_distance
S1 O3 1.417(5)
S1 O4 1.415(6)
S1 C18 1.809(7)
S1 C19 1.760(6)
O1 C1 1.426(6)
O1 C17 1.362(6)
O2 C9 1.228(5)
N1 C9 1.389(6)
N1 C10 1.460(6)
N1 C11 1.392(6)
C1 H1 1.000
C1 C2 1.525(7)
C1 C18 1.470(9)
C2 C3 1.393(7)
C2 C7 1.396(7)
C3 H3 0.950
C3 C4 1.389(9)
C4 H4 0.950
C4 C5 1.365(9)
C5 H5 0.950
C5 C6 1.395(7)
C6 H6 0.950
C6 C7 1.402(6)
C7 C8 1.479(6)
C8 C9 1.466(6)
C8 C17 1.360(6)
C10 H10A 0.980
C10 H10B 0.980
C10 H10C 0.980
C11 C12 1.406(6)
C11 C16 1.403(6)
C12 H12 0.950
C12 C13 1.375(7)
C13 H13 0.950
C13 C14 1.392(7)
C14 H14 0.950
C14 C15 1.381(7)
C15 H15 0.950
C15 C16 1.405(6)
C16 C17 1.429(6)
C18 H18A 0.990
C18 H18B 0.990
C19 C20 1.361(9)
C19 C24 1.392(9)
C20 H20 0.950
C20 C21 1.413(11)
C21 H21 0.950
C21 C22 1.376(14)
C22 H22 0.950
C22 C23 1.355(14)
C23 H23 0.950
C23 C24 1.371(10)
C24 H24 0.950
O51 C51 1.607(10)
O51 C51' 1.353(10)
O51 C67 1.341(5)
O52 C59 1.254(6)
N51 C59 1.381(6)
N51 C60 1.480(6)
N51 C61 1.390(6)
S51 O53 1.45(3)
S51 O54 1.374(19)
S51 C68 1.859(14)
S51 C69 1.69(2)
C51 H51 1.000
C51 C68 1.524(13)
C51 C52 1.433(10)
C68 H68A 0.990
C68 H68B 0.990
S51' O53' 1.38(3)
S51' O54' 1.51(2)
S51' C68' 1.816(15)
S51' C69 1.84(2)
C51' H51' 1.000
C51' C68' 1.521(14)
C51' C52 1.679(12)
C68' H68C 0.990
C68' H68D 0.990
C52 C53 1.394(8)
C52 C57 1.398(9)
C53 H53 0.950
C53 C54 1.376(11)
C54 H54 0.950
C54 C55 1.372(11)
C55 H55 0.950
C55 C56 1.387(9)
C56 H56 0.950
C56 C57 1.401(8)
C57 C58 1.481(7)
C58 C59 1.447(7)
C58 C67 1.382(7)
C60 H60A 0.980
C60 H60B 0.980
C60 H60C 0.980
C61 C62 1.399(7)
C61 C66 1.407(6)
C62 H62 0.950
C62 C63 1.374(7)
C63 H63 0.950
C63 C64 1.405(7)
C64 H64 0.950
C64 C65 1.366(7)
C65 H65 0.950
C65 C66 1.413(6)
C66 C67 1.427(6)
C69 C70 1.390(7)
C69 C74 1.395(7)
C70 H70 0.950
C70 C71 1.388(8)
C71 H71 0.950
C71 C72 1.395(8)
C72 H72 0.950
C72 C73 1.387(8)
C73 H73 0.950
C73 C74 1.393(7)
C74 H74 0.950

loop_
_geom_torsion_atom_site_label_1
_geom_torsion_atom_site_label_2
_geom_torsion_atom_site_label_3
_geom_torsion_atom_site_label_4
_geom_torsion
C17 O1 C1 C2 30.6(8)
C17 O1 C1 C18 -94.5(5)
O1 C1 C2 C3 160.5(6)
O1 C1 C2 C7 -18.9(8)
C18 C1 C2 C3 -75.4(8)
C18 C1 C2 C7 105.1(6)
C1 C2 C3 C4 -179.5(6)
C7 C2 C3 C4 0.0(10)
C2 C3 C4 C5 2.0(11)
C3 C4 C5 C6 -1.4(10)
C4 C5 C6 C7 -1.3(8)
C1 C2 C7 C6 176.9(5)
C1 C2 C7 C8 -0.3(8)
C3 C2 C7 C6 -2.6(8)
C3 C2 C7 C8 -179.7(5)
C5 C6 C7 C2 3.2(7)
C5 C6 C7 C8 -179.9(4)
C2 C7 C8 C9 -172.4(4)
C2 C7 C8 C17 9.5(6)
C6 C7 C8 C9 10.6(6)
C6 C7 C8 C17 -167.5(4)
C10 N1 C9 O2 -2.6(6)
C10 N1 C9 C8 177.0(4)
C11 N1 C9 O2 178.4(4)
C11 N1 C9 C8 -1.9(6)
C7 C8 C9 O2 3.9(6)
C7 C8 C9 N1 -175.8(4)
C17 C8 C9 O2 -178.0(4)
C17 C8 C9 N1 2.3(6)
C9 N1 C11 C12 -179.7(4)
C9 N1 C11 C16 0.1(6)
C10 N1 C11 C12 1.4(6)
C10 N1 C11 C16 -178.8(4)
N1 C11 C12 C13 179.9(4)
C16 C11 C12 C13 0.1(7)
C11 C12 C13 C14 -1.0(8)
C12 C13 C14 C15 0.9(8)
C13 C14 C15 C16 0.0(7)
N1 C11 C16 C15 -179.0(4)
N1 C11 C16 C17 1.3(6)
C12 C11 C16 C15 0.8(6)
C12 C11 C16 C17 -178.9(4)
C14 C15 C16 C11 -0.8(7)
C14 C15 C16 C17 178.8(4)
C7 C8 C17 O1 2.1(6)
C7 C8 C17 C16 177.2(4)
C9 C8 C17 O1 -176.0(4)
C9 C8 C17 C16 -1.0(6)
C1 O1 C17 C8 -23.7(7)
C1 O1 C17 C16 160.8(5)
C11 C16 C17 O1 174.6(4)
C11 C16 C17 C8 -0.9(6)
C15 C16 C17 O1 -5.0(6)
C15 C16 C17 C8 179.5(4)
O1 C1 C18 S1 -83.8(6)
C2 C1 C18 S1 150.0(4)
O3 S1 C18 C1 -49.6(6)
O4 S1 C18 C1 -177.3(5)
C19 S1 C18 C1 68.4(5)
O3 S1 C19 C20 -160.8(6)
O3 S1 C19 C24 17.7(6)
O4 S1 C19 C20 -29.2(6)
O4 S1 C19 C24 149.3(5)
C18 S1 C19 C20 81.1(6)
C18 S1 C19 C24 -100.4(5)
S1 C19 C20 C21 177.0(6)
C24 C19 C20 C21 -1.5(10)
C19 C20 C21 C22 0.4(11)
C20 C21 C22 C23 1.2(12)
C21 C22 C23 C24 -1.8(11)
C22 C23 C24 C19 0.7(10)
S1 C19 C24 C23 -177.5(5)
C20 C19 C24 C23 0.9(9)
C51' O51 C51 C68 32.3(10)
C51' O51 C51 C52 -82.1(12)
C67 O51 C51 C68 178.5(5)
C67 O51 C51 C52 64.0(8)
O51 C51 C68 S51 75.4(9)
C52 C51 C68 S51 -171.2(9)
O53 S51 C68 C51 179.8(10)
O54 S51 C68 C51 55.9(15)
C69 S51 C68 C51 -76.0(12)
C51 O51 C51' C68' -54.5(10)
C51 O51 C51' C52 57.7(9)
C67 O51 C51' C68' -98.7(8)
C67 O51 C51' C52 13.5(11)
O51 C51' C68' S51' -96.8(11)
C52 C51' C68' S51' 149.6(9)
O53' S51' C68' C51' -69(2)
O54' S51' C68' C51' 164.3(10)
C69 S51' C68' C51' 62.4(11)
O51 C51 C52 C51' 56.5(9)
O51 C51 C52 C53 143.1(8)
O51 C51 C52 C57 -53.3(10)
C68 C51 C52 C51' -52.7(10)
C68 C51 C52 C53 33.9(12)
C68 C51 C52 C57 -162.5(7)
O51 C51' C52 C51 -82.3(11)
O51 C51' C52 C53 167.5(7)
O51 C51' C52 C57 2.6(11)
C68' C51' C52 C51 29.0(9)
C68' C51' C52 C53 -81.2(9)
C68' C51' C52 C57 113.9(7)
C51 C52 C53 C54 163.1(9)
C51' C52 C53 C54 -164.5(7)
C57 C52 C53 C54 0.5(11)
C52 C53 C54 C55 0.8(11)
C53 C54 C55 C56 -0.8(10)
C54 C55 C56 C57 -0.5(9)
C51 C52 C57 C56 -165.9(7)
C51 C52 C57 C58 15.3(9)
C51' C52 C57 C56 162.7(6)
C51' C52 C57 C58 -16.1(9)
C53 C52 C57 C56 -1.8(9)
C53 C52 C57 C58 179.4(6)
C55 C56 C57 C52 1.8(8)
C55 C56 C57 C58 -179.5(5)
C52 C57 C58 C59 -166.6(5)
C52 C57 C58 C67 16.1(7)
C56 C57 C58 C59 14.6(8)
C56 C57 C58 C67 -162.6(5)
C60 N51 C59 O52 0.9(6)
C60 N51 C59 C58 -179.0(4)
C61 N51 C59 O52 -177.5(4)
C61 N51 C59 C58 2.6(6)
C57 C58 C59 O52 2.7(7)
C57 C58 C59 N51 -177.4(4)
C67 C58 C59 O52 179.9(5)
C67 C58 C59 N51 -0.2(6)
C59 N51 C61 C62 177.7(4)
C59 N51 C61 C66 -2.3(6)
C60 N51 C61 C62 -0.7(6)
C60 N51 C61 C66 179.3(4)
N51 C61 C62 C63 -180.0(4)
C66 C61 C62 C63 0.1(7)
C61 C62 C63 C64 -0.8(7)
C62 C63 C64 C65 0.8(7)
C63 C64 C65 C66 -0.2(7)
N51 C61 C66 C65 -179.4(4)
N51 C61 C66 C67 -0.3(6)
C62 C61 C66 C65 0.6(6)
C62 C61 C66 C67 179.6(4)
C64 C65 C66 C61 -0.5(6)
C64 C65 C66 C67 -179.5(4)
C51 O51 C67 C58 -36.0(6)
C51 O51 C67 C66 146.9(5)
C51' O51 C67 C58 -14.7(9)
C51' O51 C67 C66 168.1(7)
C57 C58 C67 O51 -2.0(7)
C57 C58 C67 C66 175.0(4)
C59 C58 C67 O51 -179.4(4)
C59 C58 C67 C66 -2.4(7)
C61 C66 C67 O51 179.8(4)
C61 C66 C67 C58 2.6(6)
C65 C66 C67 O51 -1.1(6)
C65 C66 C67 C58 -178.3(4)
O53 S51 C69 S51' -43(12)
O53 S51 C69 C70 -147.7(9)
O53 S51 C69 C74 32.3(12)
O54 S51 C69 S51' 106(13)
O54 S51 C69 C70 1.1(14)
O54 S51 C69 C74 -178.9(9)
C68 S51 C69 S51' -128(13)
C68 S51 C69 C70 127.3(9)
C68 S51 C69 C74 -52.7(12)
O53' S51' C69 S51 153(13)
O53' S51' C69 C70 -128.9(10)
O53' S51' C69 C74 45.5(12)
O54' S51' C69 S51 -94(13)
O54' S51' C69 C70 -16.2(11)
O54' S51' C69 C74 158.2(7)
C68' S51' C69 S51 8(12)
C68' S51' C69 C70 86.6(8)
C68' S51' C69 C74 -99.0(9)
S51 C69 C70 C71 179.3(7)
S51' C69 C70 C71 173.5(6)
C74 C69 C70 C71 -0.7(7)
C69 C70 C71 C72 1.2(7)
C70 C71 C72 C73 -0.4(8)
C71 C72 C73 C74 -0.9(7)
C72 C73 C74 C69 1.3(7)
S51 C69 C74 C73 179.4(7)
S51' C69 C74 C73 -174.9(6)
C70 C69 C74 C73 -0.6(7)
